data_4122081
loop_
_publ_author_name
'Tsou, Chih-Chin'
'Chiu, Wei-Chun'
'Ke, Chun-Hung'
'Tsai, Jia-Chun'
'Wang, Yun-Ming'
'Chiang, Ming-Hsi'
'Liaw, Wen-Feng'

_publ_section_title
;
 Iron(III) Bound by Hydrosulfide Anion Ligands: NO-Promoted Stabilization
 of the [Fe(III)-SH] Motif.
;
_journal_issue 26
_journal_name_full 'Journal of the American Chemical Society'
_journal_page_first 9424
_journal_page_last 9433
_journal_paper_doi 10.1021/ja503683y
_journal_volume 136
_journal_year 2014
_chemical_formula_sum 'C72 H62 Fe2 N4 O2 P4 S4'
_chemical_formula_weight 1379.07
_chemical_name_systematic
;
 ?
;
_space_group_crystal_system monoclinic
_space_group_IT_number 14
_space_group_name_Hall '-P 2yn'
_space_group_name_H-M_alt 'P 1 21/n 1'
_symmetry_space_group_name_Hall '-P 2yn'
_symmetry_space_group_name_H-M 'P 1 21/n 1'
_atom_sites_solution_hydrogens mixed
_audit_creation_method SHELXL-2013
_cell_angle_alpha 90
_cell_angle_beta 103.0240(10)
_cell_angle_gamma 90
_cell_formula_units_Z 4
_cell_length_a 21.6622(6)
_cell_length_b 13.1205(4)
_cell_length_c 23.8440(7)
_cell_measurement_reflns_used 9955
_cell_measurement_temperature 100(2)
_cell_measurement_theta_max 26.3908
_cell_measurement_theta_min 2.4769
_cell_volume 6602.6(3)
_computing_cell_refinement 'SAINT V7.68A (Bruker AXS, 2009)'
_computing_data_collection 'APEX2 (Bruker AXS, 2010)'
_computing_data_reduction 'SAINT V7.68A (Bruker AXS, 2009)'
_computing_molecular_graphics 'SHELXTL (Sheldrick, 2008)'
_computing_publication_material SHELXTL
_computing_structure_refinement 'SHELXL-97 (Sheldrick, 2008)'
_computing_structure_solution 'SHELXS-97 (Sheldrick, 2008)'
_diffrn_ambient_temperature 100(2)
_diffrn_detector_area_resol_mean 8.3333
_diffrn_measured_fraction_theta_full 0.998
_diffrn_measured_fraction_theta_max 0.992
_diffrn_measurement_device_type 'Bruker APEX-II CCD'
_diffrn_measurement_method '\f and \w scans'
_diffrn_radiation_type MoK\a
_diffrn_radiation_wavelength 0.71073
_diffrn_reflns_av_R_equivalents 0.0287
_diffrn_reflns_av_unetI/netI 0.0296
_diffrn_reflns_Laue_measured_fraction_full 0.998
_diffrn_reflns_Laue_measured_fraction_max 0.992
_diffrn_reflns_limit_h_max 15
_diffrn_reflns_limit_h_min -27
_diffrn_reflns_limit_k_max 16
_diffrn_reflns_limit_k_min -16
_diffrn_reflns_limit_l_max 29
_diffrn_reflns_limit_l_min -29
_diffrn_reflns_number 47933
_diffrn_reflns_point_group_measured_fraction_full 0.998
_diffrn_reflns_point_group_measured_fraction_max 0.992
_diffrn_reflns_theta_full 25.242
_diffrn_reflns_theta_max 26.433
_diffrn_reflns_theta_min 1.148
_exptl_absorpt_coefficient_mu 0.712
_exptl_absorpt_correction_T_max 0.9486
_exptl_absorpt_correction_T_min 0.8248
_exptl_absorpt_correction_type multi-scan
_exptl_absorpt_process_details 'SADABS V2008/1 (Bruker AXS)'
_exptl_crystal_colour Black
_exptl_crystal_density_diffrn 1.387
_exptl_crystal_density_meas ?
_exptl_crystal_density_method 'not measured'
_exptl_crystal_description Lump
_exptl_crystal_F_000 2856
_exptl_crystal_size_max 0.30
_exptl_crystal_size_mid 0.30
_exptl_crystal_size_min 0.25
_refine_diff_density_max 0.479
_refine_diff_density_min -0.794
_refine_diff_density_rms 0.052
_refine_ls_extinction_method none
_refine_ls_goodness_of_fit_ref 1.014
_refine_ls_hydrogen_treatment constr
_refine_ls_matrix_type full
_refine_ls_number_parameters 849
_refine_ls_number_reflns 13492
_refine_ls_number_restraints 80
_refine_ls_restrained_S_all 1.014
_refine_ls_R_factor_all 0.0476
_refine_ls_R_factor_gt 0.0342
_refine_ls_shift/su_max 0.002
_refine_ls_shift/su_mean 0.000
_refine_ls_structure_factor_coef Fsqd
_refine_ls_weighting_details 'w=1/[\s^2^(Fo^2^)+(0.0464P)^2^+3.3532P] where P=(Fo^2^+2Fc^2^)/3'
_refine_ls_weighting_scheme calc
_refine_ls_wR_factor_gt 0.0856
_refine_ls_wR_factor_ref 0.0928
_reflns_Friedel_coverage 0.000
_reflns_number_gt 10905
_reflns_number_total 13492
_reflns_threshold_expression 'I > 2\s(I)'
_cod_data_source_file ja503683y_si_001.cif
_cod_data_source_block complex_4
_cod_depositor_comments
;Adding full bibliography for 4122079--4122082.cif.

The following automatic conversions were performed:

'_exptl_crystal_density_meas' value 'not measured' was changed to '?'
- the value is perceived as not measured.

Automatic conversion script
Id: cif_fix_values 3008 2015-01-20 13:52:24Z robertas 
;
_cod_database_code 4122081
_shelx_space_group_comment
;
The symmetry employed for this shelxl refinement is uniquely defined
by the following loop, which should always be used as a source of
symmetry information in preference to the above space-group names.
They are only intended as comments.
;

loop_
_space_group_symop_operation_xyz
'x, y, z'
'-x+1/2, y+1/2, -z+1/2'
'-x, -y, -z'
'x-1/2, -y-1/2, z-1/2'

loop_
_atom_site_label
_atom_site_type_symbol
_atom_site_fract_x
_atom_site_fract_y
_atom_site_fract_z
_atom_site_U_iso_or_equiv
_atom_site_adp_type
_atom_site_occupancy
_atom_site_site_symmetry_order
_atom_site_calc_flag
_atom_site_refinement_flags_posn
_atom_site_refinement_flags_adp
_atom_site_refinement_flags_occupancy
_atom_site_disorder_assembly
_atom_site_disorder_group
Fe1 Fe 0.95212(2) 0.03137(2) 0.95746(2) 0.03317(9) Uani 1 1 d . . . . .
Fe2 Fe 0.55266(2) 0.05546(2) 0.02357(2) 0.03828(9) Uani 1 1 d . . . . .
S1 S 1.03972(3) 0.11520(5) 0.99564(3) 0.04180(14) Uani 1 1 d . . . . .
S4 S 0.53699(3) -0.04557(4) -0.05315(3) 0.04836(17) Uani 1 1 d . . . . .
S2 S 0.86975(10) 0.13820(17) 0.96653(9) 0.0376(8) Uani 0.517(8) 1 d D U P A 1
H2 H 0.8833 0.1551 1.0232 0.050 Uiso 0.5172 1 d . U P A 1
N4 N 0.9474(3) 0.0149(4) 0.8865(3) 0.0469(13) Uani 0.517(8) 1 d D U P A 1
O2 O 0.9455(4) -0.0130(6) 0.8396(3) 0.0701(19) Uani 0.517(8) 1 d D U P A 1
S3 S 0.93205(15) -0.00924(17) 0.86020(11) 0.0504(9) Uani 0.483(8) 1 d D U P A 2
H3 H 0.8780 -0.0637 0.8482 0.050 Uiso 0.4828 1 d . U P A 2
N3 N 0.8865(3) 0.0945(6) 0.9658(3) 0.0494(16) Uani 0.483(8) 1 d D U P A 2
O1 O 0.8490(4) 0.1546(6) 0.9711(4) 0.076(3) Uani 0.483(8) 1 d D U P A 2
S5 S 0.6276(4) 0.0056(8) 0.0905(4) 0.0424(16) Uani 0.334(7) 1 d D U P B 1
H5 H 0.6802 0.0229 0.0771 0.050 Uiso 0.3338 1 d . U P B 1
N6 N 0.5643(4) 0.1744(7) 0.0018(3) 0.0416(19) Uani 0.334(7) 1 d D U P B 1
O4 O 0.5841(5) 0.2629(7) -0.0051(5) 0.062(3) Uani 0.334(7) 1 d D U P B 1
S6 S 0.57959(6) 0.22216(13) 0.00564(5) 0.0347(6) Uani 0.666(7) 1 d D U P B 2
H6 H 0.6397 0.2194 0.0265 0.050 Uiso 0.6662 1 d . U P B 2
N5 N 0.6175(7) 0.0166(12) 0.0780(6) 0.040(2) Uani 0.666(7) 1 d D U P B 2
O3 O 0.65274(19) -0.0110(3) 0.1232(2) 0.0623(10) Uani 0.666(7) 1 d D U P B 2
P1 P 0.21817(2) 0.00563(3) 0.64803(2) 0.02004(10) Uani 1 1 d . . . . .
P2 P 0.12607(2) 0.00578(4) 0.72197(2) 0.02025(10) Uani 1 1 d . . . . .
P3 P 0.87339(2) 0.58037(4) 0.79468(2) 0.01977(10) Uani 1 1 d . . . . .
P4 P 0.79121(2) 0.61061(4) 0.87832(2) 0.02029(10) Uani 1 1 d . . . . .
N1 N 0.18725(7) 0.03636(12) 0.69974(7) 0.0244(3) Uani 1 1 d . . . . .
N2 N 0.82321(7) 0.62895(12) 0.82585(7) 0.0234(3) Uani 1 1 d . . . . .
C1 C 0.28984(9) -0.06639(14) 0.67499(8) 0.0248(4) Uani 1 1 d . . . . .
C2 C 0.31437(10) -0.07007(15) 0.73422(9) 0.0321(5) Uani 1 1 d . . . . .
H2A H 0.2922 -0.0382 0.7596 0.039 Uiso 1 1 calc R U . . .
C3 C 0.37097(11) -0.12012(18) 0.75613(11) 0.0425(6) Uani 1 1 d . . . . .
H3A H 0.3879 -0.1216 0.7965 0.051 Uiso 1 1 calc R U . . .
C4 C 0.40276(11) -0.16766(18) 0.71953(11) 0.0435(6) Uani 1 1 d . . . . .
H4 H 0.4413 -0.2026 0.7348 0.052 Uiso 1 1 calc R U . . .
C5 C 0.37883(10) -0.16476(18) 0.66072(11) 0.0413(6) Uani 1 1 d . . . . .
H5A H 0.4010 -0.1976 0.6357 0.050 Uiso 1 1 calc R U . . .
C6 C 0.32248(10) -0.11403(16) 0.63804(10) 0.0330(5) Uani 1 1 d . . . . .
H6A H 0.3062 -0.1118 0.5976 0.040 Uiso 1 1 calc R U . . .
C7 C 0.23920(8) 0.12121(14) 0.61603(8) 0.0219(4) Uani 1 1 d . . . . .
C8 C 0.25761(9) 0.11861(15) 0.56376(8) 0.0256(4) Uani 1 1 d . . . . .
H8 H 0.2616 0.0551 0.5458 0.031 Uiso 1 1 calc R U . . .
C9 C 0.27007(9) 0.20823(16) 0.53800(9) 0.0294(4) Uani 1 1 d . . . . .
H9 H 0.2822 0.2063 0.5021 0.035 Uiso 1 1 calc R U . . .
C10 C 0.26486(9) 0.30092(15) 0.56435(9) 0.0301(5) Uani 1 1 d . . . . .
H10 H 0.2727 0.3625 0.5462 0.036 Uiso 1 1 calc R U . . .
C11 C 0.24828(9) 0.30390(15) 0.61678(9) 0.0308(5) Uani 1 1 d . . . . .
H11 H 0.2460 0.3675 0.6352 0.037 Uiso 1 1 calc R U . . .
C12 C 0.23492(9) 0.21447(14) 0.64284(8) 0.0254(4) Uani 1 1 d . . . . .
H12 H 0.2229 0.2169 0.6788 0.030 Uiso 1 1 calc R U . . .
C13 C 0.16857(8) -0.06617(14) 0.59116(8) 0.0233(4) Uani 1 1 d . . . . .
C14 C 0.16855(10) -0.17280(15) 0.59321(9) 0.0289(4) Uani 1 1 d . . . . .
H14 H 0.1982 -0.2076 0.6224 0.035 Uiso 1 1 calc R U . . .
C15 C 0.12543(11) -0.22743(17) 0.55274(10) 0.0365(5) Uani 1 1 d . . . . .
H15 H 0.1252 -0.2998 0.5545 0.044 Uiso 1 1 calc R U . . .
C16 C 0.08288(11) -0.17779(19) 0.50987(10) 0.0399(5) Uani 1 1 d . . . . .
H16 H 0.0538 -0.2160 0.4820 0.048 Uiso 1 1 calc R U . . .
C17 C 0.08234(10) -0.07168(19) 0.50725(10) 0.0393(5) Uani 1 1 d . . . . .
H17 H 0.0529 -0.0377 0.4776 0.047 Uiso 1 1 calc R U . . .
C18 C 0.12490(9) -0.01542(16) 0.54812(9) 0.0298(4) Uani 1 1 d . . . . .
H18 H 0.1243 0.0569 0.5468 0.036 Uiso 1 1 calc R U . . .
C19 C 0.06054(9) 0.08932(14) 0.69384(8) 0.0233(4) Uani 1 1 d . . . . .
C20 C 0.06652(9) 0.16427(15) 0.65462(8) 0.0284(4) Uani 1 1 d . . . . .
H20 H 0.1046 0.1698 0.6414 0.034 Uiso 1 1 calc R U . . .
C21 C 0.01707(11) 0.23135(17) 0.63455(9) 0.0359(5) Uani 1 1 d . . . . .
H21 H 0.0217 0.2835 0.6081 0.043 Uiso 1 1 calc R U . . .
C22 C -0.03862(10) 0.22287(17) 0.65269(10) 0.0382(5) Uani 1 1 d . . . . .
H22 H -0.0723 0.2693 0.6390 0.046 Uiso 1 1 calc R U . . .
C23 C -0.04554(10) 0.14647(18) 0.69095(11) 0.0418(6) Uani 1 1 d . . . . .
H23 H -0.0844 0.1395 0.7027 0.050 Uiso 1 1 calc R U . . .
C24 C 0.00382(10) 0.08043(16) 0.71213(10) 0.0352(5) Uani 1 1 d . . . . .
H24 H -0.0007 0.0291 0.7390 0.042 Uiso 1 1 calc R U . . .
C25 C 0.14458(9) 0.02018(14) 0.79884(8) 0.0230(4) Uani 1 1 d . . . . .
C26 C 0.10466(10) -0.02160(16) 0.83122(9) 0.0307(4) Uani 1 1 d . . . . .
H26 H 0.0705 -0.0644 0.8134 0.037 Uiso 1 1 calc R U . . .
C27 C 0.11501(11) -0.00048(18) 0.88944(9) 0.0363(5) Uani 1 1 d . . . . .
H27 H 0.0871 -0.0273 0.9113 0.044 Uiso 1 1 calc R U . . .
C28 C 0.16577(11) 0.05949(17) 0.91594(9) 0.0345(5) Uani 1 1 d . . . . .
H28 H 0.1724 0.0744 0.9558 0.041 Uiso 1 1 calc R U . . .
C29 C 0.20671(11) 0.09764(17) 0.88442(9) 0.0356(5) Uani 1 1 d . . . . .
H29 H 0.2424 0.1366 0.9030 0.043 Uiso 1 1 calc R U . . .
C30 C 0.19587(9) 0.07923(15) 0.82569(9) 0.0285(4) Uani 1 1 d . . . . .
H30 H 0.2235 0.1070 0.8039 0.034 Uiso 1 1 calc R U . . .
C31 C 0.09902(9) -0.12253(14) 0.70468(8) 0.0246(4) Uani 1 1 d . . . . .
C32 C 0.04528(10) -0.14287(16) 0.66185(9) 0.0319(5) Uani 1 1 d . . . . .
H32 H 0.0197 -0.0884 0.6433 0.038 Uiso 1 1 calc R U . . .
C33 C 0.02910(11) -0.24353(18) 0.64620(11) 0.0432(6) Uani 1 1 d . . . . .
H33 H -0.0078 -0.2577 0.6172 0.052 Uiso 1 1 calc R U . . .
C34 C 0.06640(13) -0.32229(18) 0.67270(11) 0.0460(6) Uani 1 1 d . . . . .
H34 H 0.0550 -0.3907 0.6622 0.055 Uiso 1 1 calc R U . . .
C35 C 0.12017(13) -0.30247(17) 0.71442(11) 0.0453(6) Uani 1 1 d . . . . .
H35 H 0.1462 -0.3573 0.7319 0.054 Uiso 1 1 calc R U . . .
C36 C 0.13669(11) -0.20304(16) 0.73115(9) 0.0348(5) Uani 1 1 d . . . . .
H36 H 0.1735 -0.1898 0.7605 0.042 Uiso 1 1 calc R U . . .
C37 C 0.87708(9) 0.44329(14) 0.79526(8) 0.0237(4) Uani 1 1 d . . . . .
C38 C 0.84041(9) 0.38715(15) 0.75052(9) 0.0277(4) Uani 1 1 d . . . . .
H38 H 0.8156 0.4210 0.7179 0.033 Uiso 1 1 calc R U . . .
C39 C 0.83999(10) 0.28171(16) 0.75355(10) 0.0359(5) Uani 1 1 d . . . . .
H39 H 0.8148 0.2434 0.7229 0.043 Uiso 1 1 calc R U . . .
C40 C 0.87593(11) 0.23199(17) 0.80078(10) 0.0407(5) Uani 1 1 d . . . . .
H40 H 0.8752 0.1597 0.8027 0.049 Uiso 1 1 calc R U . . .
C41 C 0.91288(11) 0.28701(17) 0.84531(10) 0.0384(5) Uani 1 1 d . . . . .
H41 H 0.9376 0.2526 0.8778 0.046 Uiso 1 1 calc R U . . .
C42 C 0.91391(10) 0.39236(15) 0.84266(9) 0.0302(4) Uani 1 1 d . . . . .
H42 H 0.9397 0.4301 0.8731 0.036 Uiso 1 1 calc R U . . .
C43 C 0.95240(8) 0.62486(14) 0.82460(8) 0.0235(4) Uani 1 1 d . . . . .
C44 C 1.00461(9) 0.57758(17) 0.81034(9) 0.0295(4) Uani 1 1 d . . . . .
H44 H 0.9987 0.5185 0.7867 0.035 Uiso 1 1 calc R U . . .
C45 C 1.06484(10) 0.61663(18) 0.83060(10) 0.0371(5) Uani 1 1 d . . . . .
H45 H 1.1003 0.5846 0.8208 0.045 Uiso 1 1 calc R U . . .
C46 C 1.07339(10) 0.70278(18) 0.86534(10) 0.0410(6) Uani 1 1 d . . . . .
H46 H 1.1146 0.7305 0.8786 0.049 Uiso 1 1 calc R U . . .
C47 C 1.02215(10) 0.74831(17) 0.88069(10) 0.0393(5) Uani 1 1 d . . . . .
H47 H 1.0284 0.8060 0.9054 0.047 Uiso 1 1 calc R U . . .
C48 C 0.96156(10) 0.71004(15) 0.86017(9) 0.0313(5) Uani 1 1 d . . . . .
H48 H 0.9263 0.7420 0.8704 0.038 Uiso 1 1 calc R U . . .
C49 C 0.85119(9) 0.61902(14) 0.72057(8) 0.0225(4) Uani 1 1 d . . . . .
C50 C 0.79384(9) 0.66848(15) 0.70039(9) 0.0283(4) Uani 1 1 d . . . . .
H50 H 0.7673 0.6839 0.7260 0.034 Uiso 1 1 calc R U . . .
C51 C 0.77520(10) 0.69554(16) 0.64266(9) 0.0354(5) Uani 1 1 d . . . . .
H51 H 0.7356 0.7284 0.6286 0.042 Uiso 1 1 calc R U . . .
C52 C 0.81421(11) 0.67463(16) 0.60593(9) 0.0349(5) Uani 1 1 d . . . . .
H52 H 0.8016 0.6940 0.5666 0.042 Uiso 1 1 calc R U . . .
C53 C 0.87147(11) 0.62583(16) 0.62542(9) 0.0322(5) Uani 1 1 d . . . . .
H53 H 0.8981 0.6120 0.5997 0.039 Uiso 1 1 calc R U . . .
C54 C 0.88997(10) 0.59706(16) 0.68261(9) 0.0290(4) Uani 1 1 d . . . . .
H54 H 0.9290 0.5624 0.6960 0.035 Uiso 1 1 calc R U . . .
C55 C 0.84430(9) 0.56289(15) 0.94208(8) 0.0234(4) Uani 1 1 d . . . . .
C56 C 0.85294(9) 0.45838(15) 0.95132(9) 0.0283(4) Uani 1 1 d . . . . .
H56 H 0.8268 0.4114 0.9264 0.034 Uiso 1 1 calc R U . . .
C57 C 0.89969(10) 0.42303(17) 0.99682(9) 0.0331(5) Uani 1 1 d . . . . .
H57 H 0.9056 0.3519 1.0032 0.040 Uiso 1 1 calc R U . . .
C58 C 0.93762(10) 0.49166(18) 1.03284(9) 0.0357(5) Uani 1 1 d . . . . .
H58 H 0.9697 0.4673 1.0639 0.043 Uiso 1 1 calc R U . . .
C59 C 0.92953(10) 0.59520(18) 1.02423(9) 0.0348(5) Uani 1 1 d . . . . .
H59 H 0.9559 0.6417 1.0493 0.042 Uiso 1 1 calc R U . . .
C60 C 0.88280(9) 0.63141(16) 0.97893(9) 0.0298(4) Uani 1 1 d . . . . .
H60 H 0.8770 0.7027 0.9730 0.036 Uiso 1 1 calc R U . . .
C61 C 0.76321(9) 0.73265(15) 0.89696(8) 0.0246(4) Uani 1 1 d . . . . .
C62 C 0.79042(10) 0.82080(16) 0.88080(10) 0.0333(5) Uani 1 1 d . . . . .
H62 H 0.8207 0.8163 0.8576 0.040 Uiso 1 1 calc R U . . .
C63 C 0.77325(11) 0.91512(17) 0.89858(10) 0.0402(5) Uani 1 1 d . . . . .
H63 H 0.7923 0.9753 0.8881 0.048 Uiso 1 1 calc R U . . .
C64 C 0.72852(11) 0.92187(17) 0.93143(10) 0.0408(6) Uani 1 1 d . . . . .
H64 H 0.7172 0.9867 0.9438 0.049 Uiso 1 1 calc R U . . .
C65 C 0.70032(12) 0.83531(19) 0.94634(11) 0.0455(6) Uani 1 1 d . . . . .
H65 H 0.6688 0.8404 0.9682 0.055 Uiso 1 1 calc R U . . .
C66 C 0.71784(11) 0.74042(17) 0.92941(10) 0.0379(5) Uani 1 1 d . . . . .
H66 H 0.6986 0.6806 0.9401 0.046 Uiso 1 1 calc R U . . .
C67 C 0.72520(8) 0.52396(14) 0.86001(8) 0.0232(4) Uani 1 1 d . . . . .
C68 C 0.69552(9) 0.48449(15) 0.90152(9) 0.0297(4) Uani 1 1 d . . . . .
H68 H 0.7110 0.5017 0.9409 0.036 Uiso 1 1 calc R U . . .
C69 C 0.64368(10) 0.42039(16) 0.88577(10) 0.0354(5) Uani 1 1 d . . . . .
H69 H 0.6234 0.3942 0.9141 0.043 Uiso 1 1 calc R U . . .
C70 C 0.62163(10) 0.39467(16) 0.82835(11) 0.0364(5) Uani 1 1 d . . . . .
H70 H 0.5862 0.3505 0.8175 0.044 Uiso 1 1 calc R U . . .
C71 C 0.65059(9) 0.43249(16) 0.78703(10) 0.0336(5) Uani 1 1 d . . . . .
H71 H 0.6352 0.4142 0.7478 0.040 Uiso 1 1 calc R U . . .
C72 C 0.70228(9) 0.49739(15) 0.80235(9) 0.0268(4) Uani 1 1 d . . . . .
H72 H 0.7220 0.5237 0.7736 0.032 Uiso 1 1 calc R U . . .

loop_
_atom_site_aniso_label
_atom_site_aniso_U_11
_atom_site_aniso_U_22
_atom_site_aniso_U_33
_atom_site_aniso_U_23
_atom_site_aniso_U_13
_atom_site_aniso_U_12
Fe1 0.03605(17) 0.03807(18) 0.02406(16) -0.00403(13) 0.00397(12) 0.01326(13)
Fe2 0.04857(19) 0.02233(16) 0.0532(2) -0.00904(14) 0.03093(16) -0.00665(13)
S1 0.0483(3) 0.0358(3) 0.0433(3) -0.0047(3) 0.0146(3) 0.0009(3)
S4 0.0624(4) 0.0303(3) 0.0674(4) -0.0200(3) 0.0462(3) -0.0139(3)
S2 0.0357(14) 0.0402(14) 0.0374(8) -0.0019(8) 0.0092(8) 0.0085(9)
N4 0.053(3) 0.047(3) 0.035(3) -0.010(2) -0.002(2) 0.014(2)
O2 0.085(4) 0.086(4) 0.036(3) -0.007(3) 0.006(3) 0.024(3)
S3 0.0766(15) 0.0386(11) 0.033(2) 0.0025(11) 0.0074(11) 0.0111(9)
N3 0.046(3) 0.054(4) 0.044(3) -0.007(3) 0.003(2) 0.018(3)
O1 0.067(5) 0.092(5) 0.073(4) -0.007(3) 0.021(3) 0.038(3)
S5 0.035(3) 0.047(3) 0.036(4) 0.009(2) -0.009(2) -0.010(2)
N6 0.046(4) 0.028(4) 0.055(4) -0.015(4) 0.020(3) -0.016(3)
O4 0.080(5) 0.034(5) 0.076(5) 0.005(4) 0.024(4) -0.023(4)
S6 0.0377(7) 0.0332(13) 0.0354(6) -0.0049(7) 0.0133(5) -0.0029(7)
N5 0.042(5) 0.035(3) 0.036(6) 0.007(3) -0.004(4) -0.005(3)
O3 0.052(2) 0.068(2) 0.057(3) 0.0197(18) -0.0079(19) -0.0160(16)
P1 0.0201(2) 0.0188(2) 0.0216(2) 0.00061(18) 0.00567(18) -0.00169(18)
P2 0.0215(2) 0.0191(2) 0.0210(2) 0.00124(18) 0.00669(18) 0.00016(18)
P3 0.0191(2) 0.0210(2) 0.0189(2) 0.00211(18) 0.00387(18) -0.00070(18)
P4 0.0196(2) 0.0211(2) 0.0204(2) 0.00081(18) 0.00486(18) -0.00058(18)
N1 0.0240(8) 0.0258(8) 0.0246(8) -0.0015(7) 0.0077(7) -0.0025(6)
N2 0.0236(8) 0.0242(8) 0.0230(8) 0.0026(6) 0.0064(6) 0.0006(6)
C1 0.0230(9) 0.0203(9) 0.0311(10) 0.0040(8) 0.0061(8) -0.0009(7)
C2 0.0347(11) 0.0253(10) 0.0349(11) 0.0047(9) 0.0049(9) 0.0007(8)
C3 0.0406(12) 0.0369(13) 0.0440(14) 0.0091(10) -0.0029(11) 0.0059(10)
C4 0.0329(11) 0.0352(12) 0.0601(16) 0.0142(11) 0.0054(11) 0.0091(10)
C5 0.0338(11) 0.0346(12) 0.0599(16) 0.0045(11) 0.0196(11) 0.0075(10)
C6 0.0311(10) 0.0342(11) 0.0365(12) 0.0039(9) 0.0136(9) 0.0033(9)
C7 0.0189(8) 0.0215(9) 0.0247(10) 0.0018(7) 0.0034(7) -0.0018(7)
C8 0.0265(9) 0.0236(10) 0.0278(10) 0.0012(8) 0.0083(8) -0.0005(8)
C9 0.0254(10) 0.0346(11) 0.0293(11) 0.0077(9) 0.0086(8) -0.0006(8)
C10 0.0249(10) 0.0259(10) 0.0380(12) 0.0106(9) 0.0035(9) -0.0027(8)
C11 0.0310(10) 0.0201(10) 0.0389(12) -0.0009(8) 0.0029(9) -0.0030(8)
C12 0.0259(9) 0.0249(10) 0.0251(10) -0.0016(8) 0.0051(8) -0.0031(8)
C13 0.0218(9) 0.0251(10) 0.0249(10) -0.0034(8) 0.0094(7) -0.0042(7)
C14 0.0337(11) 0.0267(10) 0.0290(11) -0.0028(8) 0.0127(9) -0.0031(8)
C15 0.0461(13) 0.0294(11) 0.0390(12) -0.0107(9) 0.0202(10) -0.0133(10)
C16 0.0387(12) 0.0480(14) 0.0351(12) -0.0151(10) 0.0125(10) -0.0203(11)
C17 0.0305(11) 0.0553(15) 0.0302(11) -0.0009(10) 0.0029(9) -0.0072(10)
C18 0.0289(10) 0.0308(11) 0.0293(11) -0.0001(9) 0.0055(8) -0.0026(8)
C19 0.0246(9) 0.0199(9) 0.0248(10) -0.0020(7) 0.0042(8) 0.0007(7)
C20 0.0299(10) 0.0310(11) 0.0240(10) 0.0020(8) 0.0055(8) 0.0017(8)
C21 0.0436(12) 0.0317(11) 0.0286(11) 0.0065(9) 0.0005(9) 0.0057(9)
C22 0.0343(11) 0.0308(12) 0.0437(13) -0.0005(10) -0.0034(10) 0.0100(9)
C23 0.0282(11) 0.0356(12) 0.0640(16) 0.0012(11) 0.0152(11) 0.0056(9)
C24 0.0312(11) 0.0269(11) 0.0506(14) 0.0064(10) 0.0159(10) 0.0016(9)
C25 0.0262(9) 0.0211(9) 0.0217(9) 0.0029(7) 0.0057(8) 0.0031(7)
C26 0.0310(10) 0.0352(11) 0.0270(10) -0.0005(9) 0.0086(8) -0.0058(9)
C27 0.0417(12) 0.0422(13) 0.0285(11) 0.0017(9) 0.0152(9) -0.0026(10)
C28 0.0468(13) 0.0348(12) 0.0218(10) -0.0013(9) 0.0071(9) 0.0035(10)
C29 0.0400(12) 0.0332(11) 0.0301(11) -0.0018(9) 0.0003(9) -0.0066(9)
C30 0.0307(10) 0.0272(10) 0.0272(10) 0.0020(8) 0.0060(8) -0.0033(8)
C31 0.0304(10) 0.0214(9) 0.0256(10) 0.0008(8) 0.0138(8) -0.0006(8)
C32 0.0285(10) 0.0298(11) 0.0393(12) -0.0054(9) 0.0119(9) -0.0038(8)
C33 0.0397(12) 0.0415(13) 0.0537(15) -0.0207(11) 0.0217(11) -0.0165(11)
C34 0.0658(16) 0.0257(12) 0.0583(16) -0.0119(11) 0.0388(14) -0.0138(11)
C35 0.0747(18) 0.0206(11) 0.0486(14) 0.0061(10) 0.0305(13) 0.0064(11)
C36 0.0474(13) 0.0265(11) 0.0323(11) 0.0046(9) 0.0127(10) 0.0036(9)
C37 0.0239(9) 0.0231(9) 0.0251(10) 0.0023(8) 0.0077(8) -0.0005(7)
C38 0.0270(10) 0.0279(10) 0.0272(10) -0.0002(8) 0.0040(8) -0.0012(8)
C39 0.0383(12) 0.0278(11) 0.0397(12) -0.0055(9) 0.0049(10) -0.0056(9)
C40 0.0508(14) 0.0226(11) 0.0487(14) 0.0028(10) 0.0113(11) -0.0023(10)
C41 0.0459(13) 0.0295(11) 0.0369(12) 0.0111(9) 0.0028(10) 0.0035(10)
C42 0.0355(11) 0.0268(10) 0.0264(10) 0.0028(8) 0.0028(9) -0.0020(8)
C43 0.0211(9) 0.0261(10) 0.0229(9) 0.0059(8) 0.0039(7) -0.0025(7)
C44 0.0247(10) 0.0370(11) 0.0270(10) 0.0042(9) 0.0061(8) 0.0029(8)
C45 0.0224(10) 0.0508(14) 0.0382(12) 0.0149(11) 0.0071(9) 0.0030(9)
C46 0.0233(10) 0.0458(14) 0.0477(14) 0.0186(11) -0.0046(9) -0.0096(9)
C47 0.0368(12) 0.0284(11) 0.0465(13) 0.0024(10) -0.0040(10) -0.0087(9)
C48 0.0287(10) 0.0277(10) 0.0359(12) 0.0015(9) 0.0038(9) -0.0009(8)
C49 0.0247(9) 0.0215(9) 0.0207(9) 0.0015(7) 0.0038(7) -0.0030(7)
C50 0.0296(10) 0.0278(10) 0.0265(10) 0.0026(8) 0.0042(8) 0.0018(8)
C51 0.0390(12) 0.0293(11) 0.0323(12) 0.0068(9) -0.0036(9) 0.0047(9)
C52 0.0529(13) 0.0275(11) 0.0207(10) 0.0039(8) 0.0009(9) -0.0062(10)
C53 0.0456(12) 0.0295(11) 0.0236(10) -0.0005(8) 0.0123(9) -0.0067(9)
C54 0.0309(10) 0.0300(11) 0.0263(10) 0.0021(8) 0.0072(8) -0.0001(8)
C55 0.0225(9) 0.0282(10) 0.0198(9) 0.0019(8) 0.0057(7) 0.0001(8)
C56 0.0298(10) 0.0269(10) 0.0267(10) 0.0034(8) 0.0032(8) -0.0031(8)
C57 0.0354(11) 0.0320(11) 0.0310(11) 0.0125(9) 0.0052(9) 0.0005(9)
C58 0.0294(10) 0.0487(14) 0.0262(11) 0.0108(10) 0.0004(8) -0.0023(10)
C59 0.0316(11) 0.0423(13) 0.0269(11) -0.0013(9) -0.0011(9) -0.0062(9)
C60 0.0308(10) 0.0299(11) 0.0275(10) -0.0007(8) 0.0042(8) -0.0011(8)
C61 0.0236(9) 0.0258(10) 0.0230(9) -0.0016(8) 0.0024(7) 0.0030(8)
C62 0.0333(11) 0.0262(11) 0.0405(12) 0.0021(9) 0.0090(9) 0.0006(9)
C63 0.0446(13) 0.0244(11) 0.0477(14) 0.0024(10) 0.0023(11) 0.0010(9)
C64 0.0504(14) 0.0299(12) 0.0378(13) -0.0038(10) 0.0009(11) 0.0144(10)
C65 0.0513(14) 0.0428(14) 0.0482(14) -0.0012(11) 0.0234(12) 0.0142(11)
C66 0.0406(12) 0.0313(11) 0.0465(13) 0.0003(10) 0.0198(10) 0.0034(9)
C67 0.0209(9) 0.0210(9) 0.0276(10) 0.0012(8) 0.0052(8) 0.0001(7)
C68 0.0298(10) 0.0293(10) 0.0312(11) 0.0013(9) 0.0099(8) -0.0028(8)
C69 0.0294(10) 0.0287(11) 0.0522(14) 0.0043(10) 0.0177(10) -0.0025(9)
C70 0.0221(10) 0.0257(11) 0.0593(15) -0.0018(10) 0.0050(10) -0.0015(8)
C71 0.0270(10) 0.0300(11) 0.0388(12) -0.0034(9) -0.0031(9) 0.0005(8)
C72 0.0243(9) 0.0254(10) 0.0293(10) 0.0015(8) 0.0031(8) 0.0009(8)

loop_
_atom_type_symbol
_atom_type_description
_atom_type_scat_dispersion_real
_atom_type_scat_dispersion_imag
_atom_type_scat_source
C C 0.0033 0.0016 'International Tables Vol C Tables 4.2.6.8 and 6.1.1.4'
H H 0.0000 0.0000 'International Tables Vol C Tables 4.2.6.8 and 6.1.1.4'
N N 0.0061 0.0033 'International Tables Vol C Tables 4.2.6.8 and 6.1.1.4'
O O 0.0106 0.0060 'International Tables Vol C Tables 4.2.6.8 and 6.1.1.4'
P P 0.1023 0.0942 'International Tables Vol C Tables 4.2.6.8 and 6.1.1.4'
S S 0.1246 0.1234 'International Tables Vol C Tables 4.2.6.8 and 6.1.1.4'
Fe Fe 0.3463 0.8444 'International Tables Vol C Tables 4.2.6.8 and 6.1.1.4'

loop_
_geom_angle_atom_site_label_1
_geom_angle_atom_site_label_2
_geom_angle_atom_site_label_3
_geom_angle
_geom_angle_site_symmetry_1
_geom_angle_site_symmetry_3
N4 Fe1 S1 109.3(2) . .
N3 Fe1 S1 112.0(2) . .
N4 Fe1 S1 112.08(19) . 3_757
N3 Fe1 S1 109.8(3) . 3_757
S1 Fe1 S1 105.17(2) . 3_757
N4 Fe1 S2 107.30(17) . .
S1 Fe1 S2 105.60(5) . .
S1 Fe1 S2 117.01(6) 3_757 .
N3 Fe1 S3 104.8(2) . .
S1 Fe1 S3 118.47(8) . .
S1 Fe1 S3 106.32(6) 3_757 .
N4 Fe1 Fe1 125.54(17) . 3_757
N3 Fe1 Fe1 125.9(2) . 3_757
S1 Fe1 Fe1 52.70(2) . 3_757
S1 Fe1 Fe1 52.47(2) 3_757 3_757
S2 Fe1 Fe1 126.54(5) . 3_757
S3 Fe1 Fe1 128.56(7) . 3_757
N6 Fe2 S5 112.2(4) . .
N6 Fe2 S4 110.9(3) . 3_655
N5 Fe2 S4 111.1(5) . 3_655
S5 Fe2 S4 108.8(3) . 3_655
N6 Fe2 S4 107.7(3) . .
N5 Fe2 S4 112.5(6) . .
S5 Fe2 S4 112.8(3) . .
S4 Fe2 S4 104.18(2) 3_655 .
N5 Fe2 S6 102.5(5) . .
S4 Fe2 S6 112.80(3) 3_655 .
S4 Fe2 S6 114.04(4) . .
N6 Fe2 Fe2 122.6(3) . 3_655
N5 Fe2 Fe2 127.2(5) . 3_655
S5 Fe2 Fe2 125.2(3) . 3_655
S4 Fe2 Fe2 52.227(19) 3_655 3_655
S4 Fe2 Fe2 51.957(19) . 3_655
S6 Fe2 Fe2 130.31(4) . 3_655
Fe1 S1 Fe1 74.83(2) . 3_757
Fe2 S4 Fe2 75.82(2) 3_655 .
Fe1 S2 H2 101.4 . .
O2 N4 Fe1 169.0(6) . .
Fe1 S3 H3 107.0 . .
O1 N3 Fe1 166.4(8) . .
Fe2 S5 H5 109.6 . .
O4 N6 Fe2 166.9(8) . .
Fe2 S6 H6 100.2 . .
O3 N5 Fe2 165.7(14) . .
N1 P1 C13 115.84(8) . .
N1 P1 C7 107.90(9) . .
C13 P1 C7 106.69(9) . .
N1 P1 C1 109.67(9) . .
C13 P1 C1 108.31(9) . .
C7 P1 C1 108.16(8) . .
N1 P2 C25 107.66(9) . .
N1 P2 C19 111.70(9) . .
C25 P2 C19 106.99(9) . .
N1 P2 C31 114.43(9) . .
C25 P2 C31 108.57(9) . .
C19 P2 C31 107.20(9) . .
N2 P3 C49 106.76(9) . .
N2 P3 C43 112.11(9) . .
C49 P3 C43 108.58(9) . .
N2 P3 C37 115.65(9) . .
C49 P3 C37 106.92(9) . .
C43 P3 C37 106.55(9) . .
N2 P4 C55 114.28(8) . .
N2 P4 C67 111.74(9) . .
C55 P4 C67 107.84(9) . .
N2 P4 C61 106.98(9) . .
C55 P4 C61 106.68(9) . .
C67 P4 C61 109.11(9) . .
P1 N1 P2 136.75(11) . .
P4 N2 P3 141.36(11) . .
C2 C1 C6 119.52(19) . .
C2 C1 P1 118.64(16) . .
C6 C1 P1 121.77(15) . .
C3 C2 C1 120.1(2) . .
C3 C2 H2A 119.9 . .
C1 C2 H2A 119.9 . .
C4 C3 C2 120.2(2) . .
C4 C3 H3A 119.9 . .
C2 C3 H3A 119.9 . .
C3 C4 C5 120.3(2) . .
C3 C4 H4 119.9 . .
C5 C4 H4 119.9 . .
C4 C5 C6 120.3(2) . .
C4 C5 H5A 119.9 . .
C6 C5 H5A 119.9 . .
C5 C6 C1 119.7(2) . .
C5 C6 H6A 120.2 . .
C1 C6 H6A 120.2 . .
C8 C7 C12 119.63(17) . .
C8 C7 P1 120.63(14) . .
C12 C7 P1 119.71(14) . .
C9 C8 C7 120.10(18) . .
C9 C8 H8 120.0 . .
C7 C8 H8 120.0 . .
C8 C9 C10 120.11(19) . .
C8 C9 H9 119.9 . .
C10 C9 H9 119.9 . .
C11 C10 C9 120.10(18) . .
C11 C10 H10 120.0 . .
C9 C10 H10 120.0 . .
C10 C11 C12 120.38(19) . .
C10 C11 H11 119.8 . .
C12 C11 H11 119.8 . .
C11 C12 C7 119.65(18) . .
C11 C12 H12 120.2 . .
C7 C12 H12 120.2 . .
C18 C13 C14 119.75(18) . .
C18 C13 P1 119.69(15) . .
C14 C13 P1 120.18(15) . .
C15 C14 C13 119.9(2) . .
C15 C14 H14 120.0 . .
C13 C14 H14 120.0 . .
C16 C15 C14 120.5(2) . .
C16 C15 H15 119.8 . .
C14 C15 H15 119.8 . .
C15 C16 C17 120.2(2) . .
C15 C16 H16 119.9 . .
C17 C16 H16 119.9 . .
C18 C17 C16 120.0(2) . .
C18 C17 H17 120.0 . .
C16 C17 H17 120.0 . .
C17 C18 C13 119.5(2) . .
C17 C18 H18 120.2 . .
C13 C18 H18 120.2 . .
C20 C19 C24 119.53(18) . .
C20 C19 P2 119.94(15) . .
C24 C19 P2 120.52(15) . .
C19 C20 C21 120.15(19) . .
C19 C20 H20 119.9 . .
C21 C20 H20 119.9 . .
C22 C21 C20 120.3(2) . .
C22 C21 H21 119.8 . .
C20 C21 H21 119.8 . .
C21 C22 C23 119.9(2) . .
C21 C22 H22 120.1 . .
C23 C22 H22 120.1 . .
C24 C23 C22 120.3(2) . .
C24 C23 H23 119.8 . .
C22 C23 H23 119.8 . .
C23 C24 C19 119.7(2) . .
C23 C24 H24 120.1 . .
C19 C24 H24 120.1 . .
C30 C25 C26 119.74(18) . .
C30 C25 P2 120.08(15) . .
C26 C25 P2 120.00(15) . .
C27 C26 C25 119.75(19) . .
C27 C26 H26 120.1 . .
C25 C26 H26 120.1 . .
C26 C27 C28 120.3(2) . .
C26 C27 H27 119.8 . .
C28 C27 H27 119.8 . .
C29 C28 C27 120.0(2) . .
C29 C28 H28 120.0 . .
C27 C28 H28 120.0 . .
C28 C29 C30 120.2(2) . .
C28 C29 H29 119.9 . .
C30 C29 H29 119.9 . .
C25 C30 C29 119.91(19) . .
C25 C30 H30 120.0 . .
C29 C30 H30 120.0 . .
C32 C31 C36 119.63(19) . .
C32 C31 P2 121.55(15) . .
C36 C31 P2 118.51(15) . .
C31 C32 C33 119.7(2) . .
C31 C32 H32 120.1 . .
C33 C32 H32 120.1 . .
C34 C33 C32 120.2(2) . .
C34 C33 H33 119.9 . .
C32 C33 H33 119.9 . .
C33 C34 C35 120.3(2) . .
C33 C34 H34 119.9 . .
C35 C34 H34 119.9 . .
C34 C35 C36 120.5(2) . .
C34 C35 H35 119.8 . .
C36 C35 H35 119.8 . .
C35 C36 C31 119.7(2) . .
C35 C36 H36 120.2 . .
C31 C36 H36 120.2 . .
C38 C37 C42 119.40(18) . .
C38 C37 P3 120.47(14) . .
C42 C37 P3 120.01(15) . .
C39 C38 C37 119.92(19) . .
C39 C38 H38 120.0 . .
C37 C38 H38 120.0 . .
C40 C39 C38 120.4(2) . .
C40 C39 H39 119.8 . .
C38 C39 H39 119.8 . .
C39 C40 C41 120.2(2) . .
C39 C40 H40 119.9 . .
C41 C40 H40 119.9 . .
C40 C41 C42 120.0(2) . .
C40 C41 H41 120.0 . .
C42 C41 H41 120.0 . .
C41 C42 C37 120.15(19) . .
C41 C42 H42 119.9 . .
C37 C42 H42 119.9 . .
C48 C43 C44 119.56(18) . .
C48 C43 P3 119.71(15) . .
C44 C43 P3 120.67(15) . .
C45 C44 C43 120.1(2) . .
C45 C44 H44 119.9 . .
C43 C44 H44 119.9 . .
C44 C45 C46 119.9(2) . .
C44 C45 H45 120.1 . .
C46 C45 H45 120.1 . .
C47 C46 C45 120.21(19) . .
C47 C46 H46 119.9 . .
C45 C46 H46 119.9 . .
C46 C47 C48 120.2(2) . .
C46 C47 H47 119.9 . .
C48 C47 H47 119.9 . .
C47 C48 C43 120.0(2) . .
C47 C48 H48 120.0 . .
C43 C48 H48 120.0 . .
C50 C49 C54 119.60(18) . .
C50 C49 P3 119.55(15) . .
C54 C49 P3 120.82(14) . .
C49 C50 C51 120.0(2) . .
C49 C50 H50 120.0 . .
C51 C50 H50 120.0 . .
C52 C51 C50 119.8(2) . .
C52 C51 H51 120.1 . .
C50 C51 H51 120.1 . .
C51 C52 C53 120.86(19) . .
C51 C52 H52 119.6 . .
C53 C52 H52 119.6 . .
C52 C53 C54 119.8(2) . .
C52 C53 H53 120.1 . .
C54 C53 H53 120.1 . .
C53 C54 C49 119.95(19) . .
C53 C54 H54 120.0 . .
C49 C54 H54 120.0 . .
C56 C55 C60 119.62(17) . .
C56 C55 P4 120.87(15) . .
C60 C55 P4 119.05(15) . .
C57 C56 C55 120.06(19) . .
C57 C56 H56 120.0 . .
C55 C56 H56 120.0 . .
C58 C57 C56 119.7(2) . .
C58 C57 H57 120.1 . .
C56 C57 H57 120.1 . .
C59 C58 C57 120.80(19) . .
C59 C58 H58 119.6 . .
C57 C58 H58 119.6 . .
C58 C59 C60 119.9(2) . .
C58 C59 H59 120.0 . .
C60 C59 H59 120.0 . .
C59 C60 C55 119.85(19) . .
C59 C60 H60 120.1 . .
C55 C60 H60 120.1 . .
C66 C61 C62 119.45(19) . .
C66 C61 P4 121.58(16) . .
C62 C61 P4 118.88(15) . .
C63 C62 C61 119.9(2) . .
C63 C62 H62 120.1 . .
C61 C62 H62 120.1 . .
C64 C63 C62 120.2(2) . .
C64 C63 H63 119.9 . .
C62 C63 H63 119.9 . .
C65 C64 C63 120.3(2) . .
C65 C64 H64 119.9 . .
C63 C64 H64 119.9 . .
C64 C65 C66 120.0(2) . .
C64 C65 H65 120.0 . .
C66 C65 H65 120.0 . .
C61 C66 C65 120.2(2) . .
C61 C66 H66 119.9 . .
C65 C66 H66 119.9 . .
C68 C67 C72 119.15(18) . .
C68 C67 P4 121.98(15) . .
C72 C67 P4 118.85(15) . .
C69 C68 C67 120.5(2) . .
C69 C68 H68 119.7 . .
C67 C68 H68 119.7 . .
C68 C69 C70 119.6(2) . .
C68 C69 H69 120.2 . .
C70 C69 H69 120.2 . .
C71 C70 C69 120.58(19) . .
C71 C70 H70 119.7 . .
C69 C70 H70 119.7 . .
C70 C71 C72 120.3(2) . .
C70 C71 H71 119.9 . .
C72 C71 H71 119.9 . .
C71 C72 C67 119.91(19) . .
C71 C72 H72 120.0 . .
C67 C72 H72 120.0 . .

loop_
_geom_bond_atom_site_label_1
_geom_bond_atom_site_label_2
_geom_bond_distance
_geom_bond_site_symmetry_2
Fe1 N4 1.685(6) .
Fe1 N3 1.695(8) .
Fe1 S1 2.2047(7) .
Fe1 S1 2.2117(7) 3_757
Fe1 S2 2.317(2) .
Fe1 S3 2.323(3) .
Fe1 Fe1 2.6833(6) 3_757
Fe2 N6 1.682(10) .
Fe2 N5 1.759(9) .
Fe2 S5 2.107(7) .
Fe2 S4 2.2143(7) 3_655
Fe2 S4 2.2223(7) .
Fe2 S6 2.3280(18) .
Fe2 Fe2 2.7259(7) 3_655
S1 Fe1 2.2116(7) 3_757
S4 Fe2 2.2143(7) 3_655
S2 H2 1.3362 .
N4 O2 1.169(10) .
S3 H3 1.3462 .
N3 O1 1.160(11) .
S5 H5 1.2714 .
N6 O4 1.261(13) .
S6 H6 1.2853 .
N5 O3 1.227(7) .
P1 N1 1.5821(16) .
P1 C13 1.7954(19) .
P1 C7 1.8018(19) .
P1 C1 1.8075(19) .
P2 N1 1.5858(16) .
P2 C25 1.7958(19) .
P2 C19 1.7992(19) .
P2 C31 1.7997(19) .
P3 N2 1.5824(16) .
P3 C49 1.7968(19) .
P3 C43 1.7969(18) .
P3 C37 1.8003(19) .
P4 N2 1.5794(16) .
P4 C55 1.7993(19) .
P4 C67 1.8017(19) .
P4 C61 1.8031(19) .
C1 C2 1.393(3) .
C1 C6 1.395(3) .
C2 C3 1.385(3) .
C2 H2A 0.9500 .
C3 C4 1.377(4) .
C3 H3A 0.9500 .
C4 C5 1.382(4) .
C4 H4 0.9500 .
C5 C6 1.389(3) .
C5 H5A 0.9500 .
C6 H6A 0.9500 .
C7 C8 1.392(3) .
C7 C12 1.393(3) .
C8 C9 1.381(3) .
C8 H8 0.9500 .
C9 C10 1.385(3) .
C9 H9 0.9500 .
C10 C11 1.377(3) .
C10 H10 0.9500 .
C11 C12 1.388(3) .
C11 H11 0.9500 .
C12 H12 0.9500 .
C13 C18 1.398(3) .
C13 C14 1.400(3) .
C14 C15 1.383(3) .
C14 H14 0.9500 .
C15 C16 1.376(3) .
C15 H15 0.9500 .
C16 C17 1.393(3) .
C16 H16 0.9500 .
C17 C18 1.393(3) .
C17 H17 0.9500 .
C18 H18 0.9500 .
C19 C20 1.383(3) .
C19 C24 1.398(3) .
C20 C21 1.386(3) .
C20 H20 0.9500 .
C21 C22 1.375(3) .
C21 H21 0.9500 .
C22 C23 1.386(3) .
C22 H22 0.9500 .
C23 C24 1.381(3) .
C23 H23 0.9500 .
C24 H24 0.9500 .
C25 C30 1.387(3) .
C25 C26 1.395(3) .
C26 C27 1.384(3) .
C26 H26 0.9500 .
C27 C28 1.384(3) .
C27 H27 0.9500 .
C28 C29 1.379(3) .
C28 H28 0.9500 .
C29 C30 1.388(3) .
C29 H29 0.9500 .
C30 H30 0.9500 .
C31 C32 1.390(3) .
C31 C36 1.396(3) .
C32 C33 1.396(3) .
C32 H32 0.9500 .
C33 C34 1.375(4) .
C33 H33 0.9500 .
C34 C35 1.375(4) .
C34 H34 0.9500 .
C35 C36 1.387(3) .
C35 H35 0.9500 .
C36 H36 0.9500 .
C37 C38 1.389(3) .
C37 C42 1.398(3) .
C38 C39 1.385(3) .
C38 H38 0.9500 .
C39 C40 1.380(3) .
C39 H39 0.9500 .
C40 C41 1.381(3) .
C40 H40 0.9500 .
C41 C42 1.384(3) .
C41 H41 0.9500 .
C42 H42 0.9500 .
C43 C48 1.390(3) .
C43 C44 1.397(3) .
C44 C45 1.384(3) .
C44 H44 0.9500 .
C45 C46 1.389(3) .
C45 H45 0.9500 .
C46 C47 1.381(3) .
C46 H46 0.9500 .
C47 C48 1.387(3) .
C47 H47 0.9500 .
C48 H48 0.9500 .
C49 C50 1.388(3) .
C49 C54 1.397(3) .
C50 C51 1.391(3) .
C50 H50 0.9500 .
C51 C52 1.375(3) .
C51 H51 0.9500 .
C52 C53 1.380(3) .
C52 H52 0.9500 .
C53 C54 1.384(3) .
C53 H53 0.9500 .
C54 H54 0.9500 .
C55 C56 1.395(3) .
C55 C60 1.395(3) .
C56 C57 1.386(3) .
C56 H56 0.9500 .
C57 C58 1.380(3) .
C57 H57 0.9500 .
C58 C59 1.379(3) .
C58 H58 0.9500 .
C59 C60 1.387(3) .
C59 H59 0.9500 .
C60 H60 0.9500 .
C61 C66 1.385(3) .
C61 C62 1.391(3) .
C62 C63 1.386(3) .
C62 H62 0.9500 .
C63 C64 1.379(3) .
C63 H63 0.9500 .
C64 C65 1.374(4) .
C64 H64 0.9500 .
C65 C66 1.388(3) .
C65 H65 0.9500 .
C66 H66 0.9500 .
C67 C68 1.396(3) .
C67 C72 1.397(3) .
C68 C69 1.386(3) .
C68 H68 0.9500 .
C69 C70 1.386(3) .
C69 H69 0.9500 .
C70 C71 1.374(3) .
C70 H70 0.9500 .
C71 C72 1.389(3) .
C71 H71 0.9500 .
C72 H72 0.9500 .
